data_4327562
loop_
_publ_author_name
'Maryam Tayebani'
'Khalil Feghali'
'Sandro Gambarotta'
'Glenn P. A. Yap'

_publ_section_title
;
 Insensitivity of the Nb-Nb Distance in a Paddle-Wheel Compound to Bond
 Multiplicity and Axial Ligation
;
_journal_name_full 'Inorganic Chemistry'
_journal_page_first 1399
_journal_page_last 1401
_journal_paper_doi 10.1021/ic001110+
_journal_volume 40
_journal_year 2001
_chemical_formula_sum 'C36 H36 N8 Nb2 O2'
_chemical_formula_weight 798.55
_chemical_name_systematic
; 
 ? 
;
_space_group_IT_number 2
_symmetry_cell_setting triclinic
_symmetry_space_group_name_Hall '-P 1'
_symmetry_space_group_name_H-M 'P -1'
_atom_sites_solution_hydrogens geom
_atom_sites_solution_primary direct
_atom_sites_solution_secondary difmap
_audit_creation_method SHELXL-97
_cell_angle_alpha 83.476(6)
_cell_angle_beta 89.613(6)
_cell_angle_gamma 69.641(5)
_cell_formula_units_Z 1
_cell_length_a 9.079(3)
_cell_length_b 9.551(3)
_cell_length_c 10.571(4)
_cell_measurement_reflns_used 'reflections from 60 data frames'
_cell_measurement_temperature 203(2)
_cell_measurement_theta_max 28.29
_cell_measurement_theta_min 1.47
_cell_volume 853.3(5)
_computing_cell_refinement 'Bruker SMART'
_computing_data_collection 'Bruker SMART'
_computing_data_reduction 'Bruker SHELXTL'
_computing_molecular_graphics 'Bruker SHELXTL'
_computing_publication_material 'Bruker SHELXTL'
_computing_structure_refinement 'SHELXL-97 (Sheldrick, 1997)'
_computing_structure_solution 'SHELXS-97 (Sheldrick, 1990)'
_diffrn_ambient_temperature 203(2)
_diffrn_measured_fraction_theta_full 0.871
_diffrn_measured_fraction_theta_max 0.871
_diffrn_measurement_device_type 'CCD area detector'
_diffrn_measurement_method 'phi and omega scans'
_diffrn_radiation_monochromator graphite
_diffrn_radiation_source 'fine-focus sealed tube'
_diffrn_radiation_type MoK\a
_diffrn_radiation_wavelength 0.71073
_diffrn_reflns_av_R_equivalents 0.0658
_diffrn_reflns_av_sigmaI/netI 0.1531
_diffrn_reflns_limit_h_max 11
_diffrn_reflns_limit_h_min -12
_diffrn_reflns_limit_k_max 12
_diffrn_reflns_limit_k_min -11
_diffrn_reflns_limit_l_max 14
_diffrn_reflns_limit_l_min -9
_diffrn_reflns_number 6608
_diffrn_reflns_theta_full 28.68
_diffrn_reflns_theta_max 28.68
_diffrn_reflns_theta_min 1.94
_diffrn_standards_decay_% <1
_diffrn_standards_number '50 standard frames at start and end'
_exptl_absorpt_coefficient_mu 0.717
_exptl_absorpt_correction_T_max 0.928074
_exptl_absorpt_correction_T_min 0.561012
_exptl_absorpt_correction_type multi-scan
_exptl_absorpt_process_details 'Blessing,R., Acta Cryst. (1995) A51 33-38.'
_exptl_crystal_colour yellow
_exptl_crystal_density_diffrn 1.554
_exptl_crystal_description block
_exptl_crystal_F_000 406
_exptl_crystal_size_max 0.2
_exptl_crystal_size_mid 0.2
_exptl_crystal_size_min 0.1
_refine_diff_density_max 1.859
_refine_diff_density_min -2.173
_refine_diff_density_rms 0.193
_refine_ls_extinction_method none
_refine_ls_goodness_of_fit_ref 1.005
_refine_ls_hydrogen_treatment mixed
_refine_ls_matrix_type full
_refine_ls_number_parameters 221
_refine_ls_number_reflns 3830
_refine_ls_number_restraints 225
_refine_ls_restrained_S_all 0.984
_refine_ls_R_factor_all 0.1081
_refine_ls_R_factor_gt 0.0679
_refine_ls_shift/su_max 0.001
_refine_ls_shift/su_mean 0.000
_refine_ls_structure_factor_coef Fsqd
_refine_ls_weighting_details 'calc w=1/[\s^2^(Fo^2^)+(0.0600P)^2^+0.0000P] where P=(Fo^2^+2Fc^2^)/3'
_refine_ls_weighting_scheme calc
_refine_ls_wR_factor_gt 0.1447
_refine_ls_wR_factor_ref 0.1559
_reflns_number_gt 2287
_reflns_number_total 3830
_reflns_threshold_expression >2sigma(I)
_cod_data_source_file ic0011102B.cif
_cod_data_source_block sg261a
_cod_database_code 4327562

loop_
_symmetry_equiv_pos_as_xyz
'x, y, z'
'-x, -y, -z'

loop_
_atom_site_label
_atom_site_type_symbol
_atom_site_fract_x
_atom_site_fract_y
_atom_site_fract_z
_atom_site_U_iso_or_equiv
_atom_site_adp_type
_atom_site_occupancy
_atom_site_symmetry_multiplicity
_atom_site_calc_flag
_atom_site_refinement_flags
Nb Nb 0.47634(7) 0.10899(7) 0.43547(6) 0.0276(2) Uani 1 1 d U
N1 N 0.7442(6) -0.0915(6) 0.6511(5) 0.0331(12) Uani 1 1 d U
N2 N 0.6919(6) 0.1341(5) 0.5053(5) 0.0343(12) Uani 1 1 d U
C1 C 0.8435(7) -0.1810(7) 0.7436(6) 0.0379(16) Uani 1 1 d U
H1A H 0.8253 -0.2668 0.7821 0.045 Uiso 1 1 calc R
C2 C 0.9717(8) -0.1504(8) 0.7839(7) 0.0465(18) Uani 1 1 d U
H2A H 1.0395 -0.2182 0.8478 0.056 Uiso 1 1 calc R
C3 C 1.0053(8) -0.0277(9) 0.7363(8) 0.0525(19) Uani 1 1 d U
H3A H 1.0917 -0.0081 0.7682 0.063 Uiso 1 1 calc R
C4 C 0.9091(8) 0.0664(8) 0.6405(7) 0.0423(16) Uani 1 1 d U
C5 C 0.7797(7) 0.0305(7) 0.6012(6) 0.0317(14) Uani 1 1 d U
C6 C 0.8965(8) 0.2047(8) 0.5600(7) 0.0456(17) Uani 1 1 d U
H6A H 0.9648 0.2594 0.5603 0.055 Uiso 1 1 calc R
C7 C 0.7657(8) 0.2379(7) 0.4847(7) 0.0427(17) Uani 1 1 d U
H7A H 0.7290 0.3236 0.4242 0.051 Uiso 1 1 calc R
N3 N 0.5964(6) -0.0165(6) 0.2753(5) 0.0341(12) Uani 1 1 d U
N4 N 0.6768(6) -0.2380(5) 0.4247(5) 0.0339(12) Uani 1 1 d U
C8 C 0.6118(8) 0.0298(8) 0.1498(7) 0.0400(15) Uani 1 1 d U
H8A H 0.5587 0.1308 0.1175 0.048 Uiso 1 1 calc R
C9 C 0.7026(9) -0.0672(11) 0.0700(8) 0.060(2) Uani 1 1 d U
H9A H 0.7080 -0.0282 -0.0149 0.072 Uiso 1 1 calc R
C10 C 0.7802(12) -0.2067(13) 0.1026(11) 0.060(3) Uani 0.80(2) 1 d PU
H10A H 0.8411 -0.2685 0.0444 0.072 Uiso 1 1 calc R
C10' C 0.862(5) -0.377(6) 0.209(5) 0.060(3) Uani 0.20 1 d PU
C11 C 0.7709(9) -0.2578(10) 0.2185(8) 0.0539(18) Uani 1 1 d U
C12 C 0.6792(7) -0.1655(7) 0.3064(7) 0.0340(14) Uani 1 1 d U
C13 C 0.8417(9) -0.4199(9) 0.3071(10) 0.064(2) Uani 1 1 d U
H13A H 0.9106 -0.5121 0.2848 0.077 Uiso 1 1 calc R
C14 C 0.7748(8) -0.3875(7) 0.4233(8) 0.0445(17) Uani 1 1 d U
H14A H 0.7936 -0.4600 0.4950 0.053 Uiso 1 1 calc R
O1 O 0.3639(12) 0.4363(9) 0.1702(11) 0.148(4) Uani 1 1 d U
C15 C 0.2463(14) 0.5448(14) 0.1021(15) 0.132(5) Uani 1 1 d U
H15A H 0.1466 0.5539 0.1429 0.158 Uiso 1 1 calc R
H15B H 0.2401 0.5163 0.0166 0.158 Uiso 1 1 calc R
C16 C 0.2670(13) 0.6829(11) 0.0917(11) 0.093(3) Uani 1 1 d U
H16A H 0.1735 0.7598 0.1198 0.111 Uiso 1 1 calc R
H16B H 0.2846 0.7140 0.0031 0.111 Uiso 1 1 calc R
C17 C 0.4049(11) 0.6645(12) 0.1733(10) 0.088(3) Uani 1 1 d U
H17A H 0.3767 0.7328 0.2392 0.106 Uiso 1 1 calc R
H17B H 0.4885 0.6834 0.1229 0.106 Uiso 1 1 calc R
C18 C 0.4546(14) 0.5043(15) 0.2309(12) 0.114(4) Uani 1 1 d U
H18A H 0.5667 0.4526 0.2181 0.137 Uiso 1 1 calc R
H18B H 0.4371 0.4987 0.3226 0.137 Uiso 1 1 calc R

loop_
_atom_site_aniso_label
_atom_site_aniso_U_11
_atom_site_aniso_U_22
_atom_site_aniso_U_33
_atom_site_aniso_U_23
_atom_site_aniso_U_13
_atom_site_aniso_U_12
Nb 0.0290(3) 0.0293(3) 0.0254(3) -0.0098(2) 0.0014(2) -0.00934(19)
N1 0.029(3) 0.035(3) 0.032(3) -0.006(2) -0.002(2) -0.007(2)
N2 0.038(3) 0.033(3) 0.034(3) -0.005(2) 0.001(2) -0.015(2)
C1 0.043(4) 0.040(4) 0.028(4) -0.003(3) -0.001(3) -0.012(3)
C2 0.040(4) 0.057(4) 0.039(5) -0.006(3) -0.007(3) -0.011(3)
C3 0.045(4) 0.064(4) 0.053(5) -0.020(4) 0.002(3) -0.020(3)
C4 0.040(4) 0.050(4) 0.040(4) -0.020(3) 0.000(3) -0.015(3)
C5 0.031(3) 0.034(3) 0.032(4) -0.012(3) 0.004(3) -0.011(3)
C6 0.041(4) 0.051(4) 0.057(5) -0.017(3) 0.008(3) -0.027(3)
C7 0.047(4) 0.035(3) 0.049(5) -0.001(3) 0.002(3) -0.020(3)
N3 0.035(3) 0.049(3) 0.021(3) -0.007(2) 0.004(2) -0.017(2)
N4 0.035(3) 0.030(3) 0.038(3) -0.010(2) 0.007(2) -0.010(2)
C8 0.039(4) 0.055(4) 0.030(4) -0.010(3) 0.008(3) -0.020(3)
C9 0.053(5) 0.093(5) 0.041(5) -0.031(4) 0.012(4) -0.025(4)
C10 0.056(6) 0.081(6) 0.053(5) -0.032(5) 0.009(5) -0.029(4)
C10' 0.056(6) 0.081(6) 0.053(5) -0.032(5) 0.009(5) -0.029(4)
C11 0.044(4) 0.083(5) 0.046(4) -0.036(3) 0.017(4) -0.028(4)
C12 0.027(3) 0.042(3) 0.037(4) -0.015(3) 0.005(3) -0.014(3)
C13 0.062(5) 0.058(4) 0.086(6) -0.045(4) 0.030(5) -0.026(4)
C14 0.045(4) 0.035(3) 0.054(5) -0.013(3) 0.007(3) -0.011(3)
O1 0.145(8) 0.083(5) 0.209(11) 0.028(6) -0.040(7) -0.042(5)
C15 0.102(8) 0.097(7) 0.206(14) 0.003(8) -0.047(8) -0.053(7)
C16 0.108(8) 0.073(5) 0.095(8) 0.006(5) -0.030(6) -0.034(5)
C17 0.082(6) 0.095(6) 0.092(8) -0.031(6) -0.003(6) -0.030(5)
C18 0.099(8) 0.136(9) 0.085(9) 0.026(7) -0.020(6) -0.023(7)

loop_
_atom_type_symbol
_atom_type_description
_atom_type_scat_dispersion_real
_atom_type_scat_dispersion_imag
_atom_type_scat_source
C C 0.0033 0.0016 'International Tables Vol C Tables 4.2.6.8 and 6.1.1.4'
H H 0.0000 0.0000 'International Tables Vol C Tables 4.2.6.8 and 6.1.1.4'
N N 0.0061 0.0033 'International Tables Vol C Tables 4.2.6.8 and 6.1.1.4'
O O 0.0106 0.0060 'International Tables Vol C Tables 4.2.6.8 and 6.1.1.4'
Nb Nb -2.0727 0.6215 'International Tables Vol C Tables 4.2.6.8 and 6.1.1.4'

loop_
_geom_angle_atom_site_label_1
_geom_angle_atom_site_label_2
_geom_angle_atom_site_label_3
_geom_angle
_geom_angle_site_symmetry_1
_geom_angle_site_symmetry_3
N2 Nb N4 95.42(19) . 2_656
N2 Nb N3 93.40(19) . .
N4 Nb N3 170.76(17) 2_656 .
N2 Nb Nb 91.73(14) . 2_656
N4 Nb Nb 91.41(14) 2_656 2_656
N3 Nb Nb 91.08(14) . 2_656
N2 Nb N1 175.8(2) . 2_656
N4 Nb N1 86.77(18) 2_656 2_656
N3 Nb N1 84.26(18) . 2_656
Nb Nb N1 91.85(14) 2_656 2_656
C1 N1 C5 115.1(5) . .
C1 N1 Nb 130.3(4) . 2_656
C5 N1 Nb 114.7(4) . 2_656
C5 N2 C7 104.8(5) . .
C5 N2 Nb 118.3(4) . .
C7 N2 Nb 136.7(4) . .
N1 C1 C2 121.6(6) . .
C3 C2 C1 123.4(7) . .
C2 C3 C4 117.4(7) . .
C3 C4 C5 117.4(7) . .
C3 C4 C6 138.1(7) . .
C5 C4 C6 104.5(6) . .
N1 C5 N2 123.3(5) . .
N1 C5 C4 125.0(6) . .
N2 C5 C4 111.6(6) . .
C7 C6 C4 105.6(6) . .
C6 C7 N2 113.5(6) . .
C12 N3 C8 111.7(6) . .
C12 N3 Nb 116.0(4) . .
C8 N3 Nb 132.1(5) . .
C12 N4 C14 106.9(6) . .
C12 N4 Nb 117.8(4) . 2_656
C14 N4 Nb 135.2(5) . 2_656
N3 C8 C9 121.9(7) . .
C10 C9 C8 124.9(10) . .
C11 C10 C9 116.6(11) . .
C10 C11 C12 122.0(10) . .
C10 C11 C13 136.7(9) . .
C12 C11 C13 101.3(7) . .
N3 C12 N4 122.2(6) . .
N3 C12 C11 122.9(7) . .
N4 C12 C11 114.8(7) . .
C14 C13 C11 102.6(6) . .
C13 C14 N4 114.3(7) . .
C15 O1 C18 108.5(9) . .
O1 C15 C16 112.1(10) . .
C15 C16 C17 107.2(10) . .
C16 C17 C18 103.4(9) . .
O1 C18 C17 107.4(8) . .

loop_
_geom_bond_atom_site_label_1
_geom_bond_atom_site_label_2
_geom_bond_distance
_geom_bond_site_symmetry_2
Nb N2 2.195(5) .
Nb N4 2.198(5) 2_656
Nb N3 2.240(5) .
Nb Nb 2.2628(14) 2_656
Nb N1 2.273(5) 2_656
N1 C1 1.336(7) .
N1 C5 1.364(8) .
N1 Nb 2.273(5) 2_656
N2 C5 1.370(8) .
N2 C7 1.375(8) .
C1 C2 1.376(9) .
C2 C3 1.354(10) .
C3 C4 1.362(10) .
C4 C5 1.411(8) .
C4 C6 1.457(10) .
C6 C7 1.356(9) .
N3 C12 1.361(8) .
N3 C8 1.372(8) .
N4 C12 1.362(8) .
N4 C14 1.397(8) .
N4 Nb 2.198(5) 2_656
C8 C9 1.373(10) .
C9 C10 1.279(13) .
C10 C11 1.279(13) .
C11 C12 1.415(10) .
C11 C13 1.635(13) .
C13 C14 1.386(11) .
O1 C15 1.343(13) .
O1 C18 1.409(13) .
C15 C16 1.388(14) .
C16 C17 1.473(12) .
C17 C18 1.493(14) .
